data_7204877
loop_
_publ_author_name
'Dai, Chaoyang'
'Yuan, Zheng'
'Collings, Jonathan C.'
'Fasina, Tolulope M.'
'Thomas, Rhodri Ll.'
'Roscoe, Karl P.'
'Stimson, Lorna M.'
'Yufit, Dmitry S.'
'Batsanov, Andrei S.'
'Howard, Judith A. K.'
'Marder, Todd B.'

_publ_section_title
;
 Crystal engineering with p-substituted 4-ethynylbenzenes using the
 C?H?O supramolecular synthon
;
_journal_issue 32
_journal_name_full CrystEngComm
_journal_page_first 184
_journal_paper_doi 10.1039/b404502e
_journal_volume 6
_journal_year 2004
_chemical_formula_moiety 'C9 H8 O'
_chemical_formula_sum 'C9 H8 O'
_chemical_formula_weight 132.15
_chemical_name_common 1-methoxy-4-ethynylbenzene
_chemical_name_systematic ' 1-methoxy-4-ethynylbenzene'
_space_group_IT_number 61
_symmetry_cell_setting orthorhombic
_symmetry_space_group_name_Hall '-P 2ac 2ab'
_symmetry_space_group_name_H-M 'P b c a'
_atom_sites_solution_hydrogens geom
_atom_sites_solution_primary direct
_atom_sites_solution_secondary difmap
_audit_creation_method SHELXL-97
_cell_angle_alpha 90.00
_cell_angle_beta 90.00
_cell_angle_gamma 90.00
_cell_formula_units_Z 8
_cell_length_a 14.027(5)
_cell_length_b 6.124(2)
_cell_length_c 17.047(6)
_cell_measurement_reflns_used 665
_cell_measurement_temperature 100(2)
_cell_measurement_theta_max 30.20
_cell_measurement_theta_min 17.18
_cell_volume 1464.4(9)
_computing_cell_refinement 'SMART version 5.054 (Bruker, 1998)'
_computing_data_collection 'SMART version 5.054 (Bruker, 1998)'
_computing_data_reduction 'SAINT version 6.01 (Bruker, 1999)'
_computing_molecular_graphics 'SHELXTL version 5.10 (Bruker, 1997)'
_computing_publication_material 'SHELXTL version 5.10 (Bruker, 1997)'
_computing_structure_refinement 'SHELXL-97 (Sheldrick, 1997)'
_computing_structure_solution 'SHELXS-97 (Sheldrick, 1990)'
_diffrn_ambient_temperature 100(2)
_diffrn_detector_area_resol_mean 8
_diffrn_measured_fraction_theta_full 0.992
_diffrn_measured_fraction_theta_max 0.992
_diffrn_measurement_device_type 'SMART 1K CCD area detector'
_diffrn_measurement_method '\w scans'
_diffrn_radiation_monochromator graphite
_diffrn_radiation_source 'fine-focus sealed tube'
_diffrn_radiation_type MoK\a
_diffrn_radiation_wavelength 0.71073
_diffrn_reflns_av_R_equivalents 0.0303
_diffrn_reflns_av_sigmaI/netI 0.0154
_diffrn_reflns_limit_h_max 18
_diffrn_reflns_limit_h_min -18
_diffrn_reflns_limit_k_max 6
_diffrn_reflns_limit_k_min -8
_diffrn_reflns_limit_l_max 22
_diffrn_reflns_limit_l_min -23
_diffrn_reflns_number 10272
_diffrn_reflns_theta_full 29.00
_diffrn_reflns_theta_max 29.00
_diffrn_reflns_theta_min 2.39
_exptl_absorpt_coefficient_mu 0.077
_exptl_absorpt_correction_type none
_exptl_crystal_colour colourless
_exptl_crystal_density_diffrn 1.199
_exptl_crystal_density_meas ?
_exptl_crystal_density_method .
_exptl_crystal_description needle
_exptl_crystal_F_000 560
_exptl_crystal_size_max 0.6
_exptl_crystal_size_mid 0.15
_exptl_crystal_size_min 0.1
_refine_diff_density_max 0.302
_refine_diff_density_min -0.201
_refine_diff_density_rms 0.037
_refine_ls_extinction_method none
_refine_ls_goodness_of_fit_ref 1.047
_refine_ls_hydrogen_treatment refall
_refine_ls_matrix_type full
_refine_ls_number_parameters 123
_refine_ls_number_reflns 1923
_refine_ls_number_restraints 0
_refine_ls_restrained_S_all 1.047
_refine_ls_R_factor_all 0.0428
_refine_ls_R_factor_gt 0.0372
_refine_ls_shift/su_max 0.000
_refine_ls_shift/su_mean 0.000
_refine_ls_structure_factor_coef Fsqd
_refine_ls_weighting_details 'calc w=1/[\s^2^(Fo^2^)+(0.0510P)^2^+0.4494P] where P=(Fo^2^+2Fc^2^)/3'
_refine_ls_weighting_scheme calc
_refine_ls_wR_factor_gt 0.0990
_refine_ls_wR_factor_ref 0.1046
_reflns_number_gt 1705
_reflns_number_total 1923
_reflns_threshold_expression I>2\s(I)
_cod_data_source_file b404502e.txt
_cod_data_source_block (1)
_cod_depositor_comments
;
The following automatic conversions were performed:
'_symmetry_cell_setting' value 'Orthorhombic' changed to 'orthorhombic'
according to '/home/adriana/struct/CIF-dictionaries/cif_core.dic'
dictionary named 'cif_core.dic' version 2.4.1 from 2010-06-29.

Automatic conversion script
Id: cif_fix_enum 1555 2011-01-17 13:19:09Z saulius 
;
_cod_original_sg_symbol_H-M Pbca
_cod_database_code 7204877

loop_
_symmetry_equiv_pos_as_xyz
'x, y, z'
'-x+1/2, -y, z+1/2'
'-x, y+1/2, -z+1/2'
'x+1/2, -y+1/2, -z'
'-x, -y, -z'
'x-1/2, y, -z-1/2'
'x, -y-1/2, z-1/2'
'-x-1/2, y-1/2, z'

loop_
_atom_site_label
_atom_site_type_symbol
_atom_site_fract_x
_atom_site_fract_y
_atom_site_fract_z
_atom_site_U_iso_or_equiv
_atom_site_adp_type
_atom_site_occupancy
_atom_site_symmetry_multiplicity
_atom_site_calc_flag
_atom_site_refinement_flags
_atom_site_disorder_assembly
_atom_site_disorder_group
O O 0.39314(5) 0.67850(11) 0.28286(4) 0.02496(18) Uani 1 1 d . . .
C1 C 0.38907(6) 0.58329(15) 0.35602(5) 0.0202(2) Uani 1 1 d . . .
C2 C 0.34071(7) 0.67188(16) 0.42016(5) 0.0225(2) Uani 1 1 d . . .
H2 H 0.3074(9) 0.812(2) 0.4157(7) 0.028(3) Uiso 1 1 d . . .
C3 C 0.34065(6) 0.55886(16) 0.49149(6) 0.0230(2) Uani 1 1 d . . .
H3 H 0.3072(9) 0.619(2) 0.5369(7) 0.029(3) Uiso 1 1 d . . .
C4 C 0.38730(6) 0.35813(15) 0.49921(5) 0.0210(2) Uani 1 1 d . . .
C5 C 0.43620(6) 0.27253(15) 0.43387(6) 0.0223(2) Uani 1 1 d . . .
H5 H 0.4682(9) 0.134(2) 0.4383(7) 0.026(3) Uiso 1 1 d . . .
C6 C 0.43733(6) 0.38431(15) 0.36312(5) 0.0222(2) Uani 1 1 d . . .
H6 H 0.4714(10) 0.327(2) 0.3169(8) 0.035(3) Uiso 1 1 d . . .
C7 C 0.33647(8) 0.87009(17) 0.26986(6) 0.0296(2) Uani 1 1 d . . .
H71 H 0.3465(10) 0.912(3) 0.2138(9) 0.041(4) Uiso 1 1 d . . .
H72 H 0.2666(11) 0.836(2) 0.2798(7) 0.038(4) Uiso 1 1 d . . .
H73 H 0.3571(11) 0.994(3) 0.3038(9) 0.042(4) Uiso 1 1 d . . .
C8 C 0.38541(6) 0.23946(17) 0.57219(6) 0.0239(2) Uani 1 1 d . . .
C9 C 0.38368(7) 0.13613(18) 0.63188(6) 0.0285(2) Uani 1 1 d . . .
H9 H 0.3848(10) 0.053(2) 0.6796(9) 0.040(4) Uiso 1 1 d . . .

loop_
_atom_site_aniso_label
_atom_site_aniso_U_11
_atom_site_aniso_U_22
_atom_site_aniso_U_33
_atom_site_aniso_U_23
_atom_site_aniso_U_13
_atom_site_aniso_U_12
O 0.0297(4) 0.0256(3) 0.0195(3) 0.0012(3) 0.0019(3) 0.0025(3)
C1 0.0196(4) 0.0221(4) 0.0191(4) -0.0009(3) -0.0008(3) -0.0035(3)
C2 0.0229(4) 0.0213(4) 0.0232(4) -0.0021(3) 0.0011(3) 0.0013(3)
C3 0.0219(4) 0.0259(5) 0.0211(4) -0.0031(3) 0.0024(3) 0.0003(3)
C4 0.0182(4) 0.0240(4) 0.0207(4) -0.0008(3) -0.0013(3) -0.0028(3)
C5 0.0214(4) 0.0213(4) 0.0243(4) -0.0015(3) -0.0008(3) 0.0016(3)
C6 0.0214(4) 0.0241(4) 0.0211(4) -0.0036(3) 0.0017(3) 0.0009(3)
C7 0.0371(6) 0.0249(5) 0.0267(5) 0.0031(4) -0.0001(4) 0.0035(4)
C8 0.0215(4) 0.0260(4) 0.0243(4) -0.0015(3) -0.0005(3) -0.0009(4)
C9 0.0297(5) 0.0312(5) 0.0245(5) 0.0017(4) 0.0007(4) 0.0003(4)

loop_
_atom_type_symbol
_atom_type_description
_atom_type_scat_dispersion_real
_atom_type_scat_dispersion_imag
_atom_type_scat_source
C C 0.0033 0.0016 'International Tables Vol C Tables 4.2.6.8 and 6.1.1.4'
H H 0.0000 0.0000 'International Tables Vol C Tables 4.2.6.8 and 6.1.1.4'
O O 0.0106 0.0060 'International Tables Vol C Tables 4.2.6.8 and 6.1.1.4'

loop_
_geom_angle_atom_site_label_1
_geom_angle_atom_site_label_2
_geom_angle_atom_site_label_3
_geom_angle
_geom_angle_site_symmetry_1
_geom_angle_site_symmetry_3
_geom_angle_publ_flag
C1 O C7 117.59(7) . . ?
O C1 C2 124.36(9) . . ?
O C1 C6 115.26(8) . . ?
C2 C1 C6 120.38(9) . . ?
C1 C2 C3 119.25(9) . . ?
C1 C2 H2 120.8(7) . . ?
C3 C2 H2 120.0(7) . . ?
C4 C3 C2 121.08(8) . . ?
C4 C3 H3 118.8(7) . . ?
C2 C3 H3 120.1(7) . . ?
C3 C4 C5 118.70(8) . . ?
C3 C4 C8 121.05(8) . . ?
C5 C4 C8 120.25(9) . . ?
C6 C5 C4 120.62(9) . . ?
C6 C5 H5 119.8(7) . . ?
C4 C5 H5 119.6(7) . . ?
C5 C6 C1 119.96(8) . . ?
C5 C6 H6 121.6(8) . . ?
C1 C6 H6 118.4(8) . . ?
O C7 H71 106.4(9) . . ?
O C7 H72 109.9(8) . . ?
H71 C7 H72 110.4(11) . . ?
O C7 H73 111.8(9) . . ?
H71 C7 H73 108.5(12) . . ?
H72 C7 H73 109.8(11) . . ?
C9 C8 C4 178.41(11) . . ?
C8 C9 H9 177.9(9) . . ?

loop_
_geom_bond_atom_site_label_1
_geom_bond_atom_site_label_2
_geom_bond_distance
_geom_bond_site_symmetry_2
_geom_bond_publ_flag
O C1 1.3778(11) . ?
O C7 1.4345(13) . ?
C1 C2 1.3964(13) . ?
C1 C6 1.3992(13) . ?
C2 C3 1.3991(14) . ?
C2 H2 0.981(13) . ?
C3 C4 1.3988(14) . ?
C3 H3 0.978(13) . ?
C4 C5 1.4092(13) . ?
C4 C8 1.4410(13) . ?
C5 C6 1.3869(13) . ?
C5 H5 0.960(13) . ?
C6 H6 0.986(14) . ?
C7 H71 0.999(15) . ?
C7 H72 1.016(15) . ?
C7 H73 0.996(16) . ?
C8 C9 1.1985(15) . ?
C9 H9 0.960(15) . ?

loop_
_geom_hbond_atom_site_label_D
_geom_hbond_atom_site_label_H
_geom_hbond_atom_site_label_A
_geom_hbond_distance_DH
_geom_hbond_distance_HA
_geom_hbond_distance_DA
_geom_hbond_angle_DHA
_geom_hbond_site_symmetry_A
C9 H9 O 0.960(15) 2.263(15) 3.2179(15) 173.0(12) 7_566

loop_
_geom_torsion_atom_site_label_1
_geom_torsion_atom_site_label_2
_geom_torsion_atom_site_label_3
_geom_torsion_atom_site_label_4
_geom_torsion
_geom_torsion_site_symmetry_1
_geom_torsion_site_symmetry_2
_geom_torsion_site_symmetry_3
_geom_torsion_site_symmetry_4
_geom_torsion_publ_flag
C2 C1 O C7 -6.25(13) . . . . ?

loop_
_cod_related_entry_id
_cod_related_entry_database
_cod_related_entry_code
1 ChemSpider 219872
